data_1572893
loop_
_publ_author_name
'Pedussaut, Lucie'
'Mahieu, Nolwenn'
'Chartier, Camille'
'Rajeshkumar, Thayalan'
'Tricoire, Maxime'
'Douair, Iskander'
'Casaretto, Nicolas'
'Maron, Laurent'
'Danoun, Gr&#xe9;gory'
'Nocton, Gr&#xe9;gory'

_publ_section_title
;
 The photo-isomerization of the cyclononatetraenyl ligand and related rare
 earth complexes.
;
_journal_issue 46
_journal_name_full 'Chemical science'
_journal_page_first 19273
_journal_page_last 19282
_journal_paper_doi 10.1039/d4sc04767b
_journal_volume 15
_journal_year 2024
_chemical_formula_moiety 'C17 H17 Sm'
_chemical_formula_sum 'C17 H17 Sm'
_chemical_formula_weight 371.65
_space_group_crystal_system orthorhombic
_space_group_IT_number 62
_space_group_name_Hall '-P 2ac 2n'
_space_group_name_H-M_alt 'P n m a'
_atom_sites_solution_hydrogens geom
_atom_sites_solution_primary dual
_audit_creation_date 2019-07-09
_audit_creation_method
;
Olex2 1.2
(compiled 2018.05.29 svn.r3508 for OlexSys, GUI svn.r5506)
;
_audit_update_record
;
2024-07-13 deposited with the CCDC.	2024-10-15 downloaded from the CCDC.
;
_cell_angle_alpha 90
_cell_angle_beta 90
_cell_angle_gamma 90
_cell_formula_units_Z 4
_cell_length_a 11.9982(8)
_cell_length_b 12.8760(8)
_cell_length_c 8.7824(6)
_cell_measurement_reflns_used 8481
_cell_measurement_temperature 150.0
_cell_measurement_theta_max 30.787
_cell_measurement_theta_min 2.874
_cell_volume 1356.78(15)
_computing_cell_refinement 'SAINT V8.38A (?, 2016)'
_computing_data_reduction 'SAINT V8.38A (?, 2016)'
_computing_molecular_graphics 'Olex2 (Dolomanov et al., 2009)'
_computing_publication_material 'Olex2 (Dolomanov et al., 2009)'
_computing_structure_refinement 'ShelXL (Sheldrick, 2015)'
_computing_structure_solution 'ShelXT (Sheldrick, 2015)'
_diffrn_ambient_temperature 150.15
_diffrn_measured_fraction_theta_full 1.000
_diffrn_measured_fraction_theta_max 1.000
_diffrn_measurement_device_type 'Kappa APEX II'
_diffrn_measurement_method '\f and \w scans'
_diffrn_radiation_type MoK\a
_diffrn_radiation_wavelength 0.71073
_diffrn_reflns_av_R_equivalents 0.1536
_diffrn_reflns_av_unetI/netI 0.0421
_diffrn_reflns_Laue_measured_fraction_full 1.000
_diffrn_reflns_Laue_measured_fraction_max 1.000
_diffrn_reflns_limit_h_max 19
_diffrn_reflns_limit_h_min -19
_diffrn_reflns_limit_k_max 21
_diffrn_reflns_limit_k_min -21
_diffrn_reflns_limit_l_max 14
_diffrn_reflns_limit_l_min -14
_diffrn_reflns_number 107017
_diffrn_reflns_point_group_measured_fraction_full 1.000
_diffrn_reflns_point_group_measured_fraction_max 1.000
_diffrn_reflns_theta_full 25.242
_diffrn_reflns_theta_max 35.631
_diffrn_reflns_theta_min 2.807
_diffrn_standards_number 0
_exptl_absorpt_coefficient_mu 4.306
_exptl_absorpt_correction_T_max 0.7474
_exptl_absorpt_correction_T_min 0.6448
_exptl_absorpt_correction_type multi-scan
_exptl_absorpt_process_details
'SADABS-2016/2 (Bruker,2016/2) was used for absorption correction. wR2(int) was 0.1227 before and 0.0744 after correction. The Ratio of minimum to maximum transmission is 0.8627. The \l/2 correction factor is Not present.'
_exptl_crystal_colour 'light green'
_exptl_crystal_colour_modifier light
_exptl_crystal_colour_primary green
_exptl_crystal_density_diffrn 1.819
_exptl_crystal_description block
_exptl_crystal_F_000 724
_exptl_crystal_size_max 0.8
_exptl_crystal_size_mid 0.15
_exptl_crystal_size_min 0.1
_refine_diff_density_max 1.496
_refine_diff_density_min -1.413
_refine_diff_density_rms 0.154
_refine_ls_extinction_method none
_refine_ls_goodness_of_fit_ref 1.009
_refine_ls_hydrogen_treatment constr
_refine_ls_matrix_type full
_refine_ls_number_parameters 168
_refine_ls_number_reflns 3242
_refine_ls_number_restraints 110
_refine_ls_restrained_S_all 1.009
_refine_ls_R_factor_all 0.0631
_refine_ls_R_factor_gt 0.0324
_refine_ls_shift/su_max 0.001
_refine_ls_shift/su_mean 0.000
_refine_ls_structure_factor_coef Fsqd
_refine_ls_weighting_details 'w=1/[\s^2^(Fo^2^)+(0.0190P)^2^+4.4221P] where P=(Fo^2^+2Fc^2^)/3'
_refine_ls_weighting_scheme calc
_refine_ls_wR_factor_gt 0.0679
_refine_ls_wR_factor_ref 0.0822
_reflns_Friedel_coverage 0.000
_reflns_number_gt 2010
_reflns_number_total 3242
_reflns_threshold_expression 'I > 2\s(I)'
_cod_data_source_file d4sc04767b3.cif
_cod_data_source_block 2-Sm-cis
_cod_depositor_comments 'Adding full bibliography for 1572887--1572904.cif.'
_cod_database_code 1572893
_shelx_shelxl_version_number 2018/3
_shelx_space_group_comment
;
The symmetry employed for this shelxl refinement is uniquely defined
by the following loop, which should always be used as a source of
symmetry information in preference to the above space-group names.
They are only intended as comments.
;
_shelx_estimated_absorpt_t_max 0.673
_shelx_estimated_absorpt_t_min 0.130
_olex2_refinement_description
;
1. Fixed Uiso
 At 1.2 times of:
  All C(H) groups
2. Restrained distances
 C1A-C2A \\sim C2A-C3A \\sim C3A-C4A \\sim C4A-C5A \\sim C5A-C5A_$1
 with sigma of 0.02
 C1B-C2B \\sim C2B-C3B \\sim C3B-C4B \\sim C4B-C5B \\sim C5B-C5B_$1
 with sigma of 0.02
3. Uiso/Uaniso restraints and constraints
C1A \\sim C2A \\sim C3A \\sim C4A \\sim C5A: within 2A with sigma of 0.004 and
sigma for terminal atoms of 0.008
C1B \\sim C2B \\sim C3B \\sim C4B \\sim C5B: within 2A with sigma of 0.004 and
sigma for terminal atoms of 0.008
C6A \\sim C7A \\sim C8A \\sim C9A: within 2A with sigma of 0.0004 and sigma for
terminal atoms of 0.0008
C6B \\sim C7B \\sim C8B \\sim C9B \\sim C9B \\sim C10B: within 2A with sigma of
0.0004 and sigma for terminal atoms of 0.0008
4. Others
 Sof(C2B)=Sof(H2B)=Sof(C3B)=Sof(H3B)=Sof(C4B)=Sof(H4B)=Sof(C5B)=Sof(H5B)=1-
 FVAR(1)
 Sof(C1B)=Sof(H1B)=0.5*(1-FVAR(2))
 Sof(C1A)=Sof(H1A)=0.5*FVAR(2)
 Sof(C2A)=Sof(H2A)=Sof(C3A)=Sof(H3A)=Sof(C4A)=Sof(H4A)=Sof(C5A)=Sof(H5A)=FVAR(1)
 Sof(C7B)=Sof(H7B)=Sof(C8B)=Sof(H8B)=Sof(C9B)=Sof(H9B)=1-FVAR(2)
 Sof(C6B)=Sof(H6B)=Sof(C10B)=Sof(H10B)=0.5*(1-FVAR(3))
 Sof(C6A)=Sof(H6A)=Sof(C7A)=Sof(H7A)=Sof(C8A)=Sof(H8A)=Sof(C9A)=Sof(H9A)=FVAR(2)
5.a Aromatic/amide H refined with riding coordinates:
 C1A(H1A), C2A(H2A), C3A(H3A), C4A(H4A), C5A(H5A), C1B(H1B), C2B(H2B),
 C3B(H3B), C4B(H4B), C5B(H5B), C6A(H6A), C7A(H7A), C8A(H8A), C9A(H9A), C6B(H6B),
  C7B(H7B), C8B(H8B), C9B(H9B), C10B(H10B)
;
_olex2_submission_special_instructions 'No special instructions were received'

loop_
_space_group_symop_operation_xyz
'x, y, z'
'-x+1/2, -y, z+1/2'
'x+1/2, -y+1/2, -z+1/2'
'-x, y+1/2, -z'
'-x, -y, -z'
'x-1/2, y, -z-1/2'
'-x-1/2, y-1/2, z-1/2'
'x, -y-1/2, z'

loop_
_atom_site_label
_atom_site_type_symbol
_atom_site_fract_x
_atom_site_fract_y
_atom_site_fract_z
_atom_site_U_iso_or_equiv
_atom_site_adp_type
_atom_site_occupancy
_atom_site_site_symmetry_order
_atom_site_calc_flag
_atom_site_refinement_flags_posn
_atom_site_refinement_flags_adp
_atom_site_refinement_flags_occupancy
_atom_site_disorder_assembly
_atom_site_disorder_group
Sm1 Sm 0.61551(2) 0.750000 -0.00349(3) 0.01941(6) Uani 1 2 d S T P . .
C1A C 0.6131(8) 0.750000 0.3181(10) 0.0284(17) Uani 0.620(15) 2 d DS TU P A 1
H1A H 0.551379 0.750000 0.385898 0.034 Uiso 0.620(15) 2 calc RS T P A 1
C2A C 0.6439(6) 0.6470(6) 0.2842(7) 0.0300(15) Uani 0.620(15) 1 d D U . A 1
H2A H 0.602195 0.599486 0.344145 0.036 Uiso 0.620(15) 1 calc R . . A 1
C3A C 0.7166(6) 0.5945(6) 0.1899(8) 0.0331(15) Uani 0.620(15) 1 d D U . A 1
H3A H 0.710955 0.521982 0.208237 0.040 Uiso 0.620(15) 1 calc R . . A 1
C4A C 0.7954(6) 0.6127(6) 0.0768(8) 0.0358(16) Uani 0.620(15) 1 d D U . A 1
H4A H 0.825460 0.548814 0.041686 0.043 Uiso 0.620(15) 1 calc R . . A 1
C5A C 0.8442(5) 0.6957(4) -0.0012(9) 0.0381(17) Uani 0.620(15) 1 d D U . A 1
H5A H 0.892438 0.670387 -0.078481 0.046 Uiso 0.620(15) 1 calc R . . A 1
C1B C 0.8501(13) 0.750000 -0.017(2) 0.033(3) Uani 0.380(15) 2 d DS TU P A 2
H1B H 0.902201 0.750000 -0.098240 0.040 Uiso 0.380(15) 2 calc RS T P A 2
C2B C 0.8245(9) 0.6494(8) 0.0235(14) 0.034(2) Uani 0.380(15) 1 d D U . A 2
H2B H 0.866896 0.601852 -0.035544 0.041 Uiso 0.380(15) 1 calc R . . A 2
C3B C 0.7563(9) 0.5965(10) 0.1228(13) 0.037(2) Uani 0.380(15) 1 d D U . A 2
H3B H 0.766815 0.523822 0.110908 0.044 Uiso 0.380(15) 1 calc R . . A 2
C4B C 0.6784(10) 0.6147(10) 0.2330(13) 0.038(2) Uani 0.380(15) 1 d D U . A 2
H4B H 0.650041 0.550829 0.270924 0.045 Uiso 0.380(15) 1 calc R . . A 2
C5B C 0.6282(10) 0.6969(5) 0.3061(13) 0.038(3) Uani 0.380(15) 1 d D U . A 2
H5B H 0.577222 0.671863 0.380319 0.046 Uiso 0.380(15) 1 calc R . . A 2
C6A C 0.4064(5) 0.6928(7) -0.0278(7) 0.0294(11) Uani 0.573(11) 1 d . U . A 3
H6A H 0.353907 0.663756 0.041137 0.035 Uiso 0.573(11) 1 calc R . . A 3
C7A C 0.4675(6) 0.6176(6) -0.1080(8) 0.0293(10) Uani 0.573(11) 1 d . U . A 3
H7A H 0.444276 0.549146 -0.082881 0.035 Uiso 0.573(11) 1 calc R . . A 3
C8A C 0.5529(6) 0.6173(6) -0.2143(8) 0.0292(10) Uani 0.573(11) 1 d . U . A 3
H8A H 0.574706 0.549031 -0.242494 0.035 Uiso 0.573(11) 1 calc R . . A 3
C9A C 0.6148(6) 0.6941(6) -0.2901(7) 0.0291(11) Uani 0.573(11) 1 d . U . A 3
H9A H 0.669190 0.665669 -0.356804 0.035 Uiso 0.573(11) 1 calc R . . A 3
C6B C 0.3970(9) 0.750000 -0.0096(15) 0.0302(14) Uani 0.427(11) 2 d S TU P A 4
H6B H 0.342143 0.750000 0.068355 0.036 Uiso 0.427(11) 2 calc RS T P A 4
C7B C 0.4301(8) 0.6470(9) -0.0566(11) 0.0302(14) Uani 0.427(11) 1 d . U . A 4
H7B H 0.389185 0.593956 -0.006278 0.036 Uiso 0.427(11) 1 calc R . . A 4
C8B C 0.5071(8) 0.6080(8) -0.1573(11) 0.0303(14) Uani 0.427(11) 1 d . U . A 4
H8B H 0.507121 0.534252 -0.157302 0.036 Uiso 0.427(11) 1 calc R . . A 4
C9B C 0.5833(8) 0.6467(9) -0.2570(11) 0.0303(14) Uani 0.427(11) 1 d . U . A 4
H9B H 0.620369 0.593445 -0.312080 0.036 Uiso 0.427(11) 1 calc R . . A 4
C10B C 0.6218(12) 0.750000 -0.2998(15) 0.0303(14) Uani 0.427(11) 2 d S TU P A 4
H10B H 0.683241 0.750000 -0.367990 0.036 Uiso 0.427(11) 2 calc RS T P A 4

loop_
_atom_site_aniso_label
_atom_site_aniso_U_11
_atom_site_aniso_U_22
_atom_site_aniso_U_33
_atom_site_aniso_U_23
_atom_site_aniso_U_13
_atom_site_aniso_U_12
Sm1 0.01502(8) 0.02552(10) 0.01769(9) 0.000 -0.00021(10) 0.000
C1A 0.024(3) 0.044(4) 0.017(3) 0.000 -0.003(2) 0.000
C2A 0.029(3) 0.037(3) 0.024(2) 0.008(2) -0.0073(19) -0.003(2)
C3A 0.031(3) 0.037(3) 0.031(3) 0.002(2) -0.012(2) 0.006(2)
C4A 0.028(3) 0.047(3) 0.032(3) -0.006(2) -0.003(2) 0.015(2)
C5A 0.022(2) 0.061(4) 0.031(3) -0.006(4) 0.006(2) 0.012(3)
C1B 0.021(4) 0.043(6) 0.036(5) 0.000 -0.008(4) 0.000
C2B 0.024(3) 0.042(5) 0.038(5) 0.001(3) -0.010(3) 0.004(3)
C3B 0.029(4) 0.043(4) 0.038(4) 0.010(3) -0.012(3) -0.001(3)
C4B 0.032(4) 0.048(5) 0.033(4) 0.016(4) -0.009(3) -0.007(4)
C5B 0.031(4) 0.055(6) 0.029(4) 0.016(4) -0.006(3) -0.006(5)
C6A 0.0228(15) 0.042(2) 0.0233(15) 0.0019(13) -0.0050(12) -0.0065(13)
C7A 0.0231(15) 0.042(2) 0.0232(15) 0.0016(13) -0.0053(12) -0.0062(13)
C8A 0.0233(15) 0.042(2) 0.0229(15) 0.0010(13) -0.0054(12) -0.0056(13)
C9A 0.0232(16) 0.042(2) 0.0225(15) 0.0007(13) -0.0053(12) -0.0052(13)
C6B 0.024(2) 0.039(3) 0.027(2) 0.000 -0.0084(17) 0.000
C7B 0.024(2) 0.039(3) 0.027(2) 0.0000(4) -0.0085(17) -0.0001(4)
C8B 0.024(2) 0.039(3) 0.027(2) -0.0001(4) -0.0085(17) 0.0001(4)
C9B 0.024(2) 0.039(3) 0.027(2) -0.0002(4) -0.0083(17) 0.0002(4)
C10B 0.024(2) 0.040(3) 0.027(2) 0.000 -0.0082(17) 0.000

loop_
_atom_type_symbol
_atom_type_description
_atom_type_scat_dispersion_real
_atom_type_scat_dispersion_imag
_atom_type_scat_source
C C 0.0033 0.0016 'International Tables Vol C Tables 4.2.6.8 and 6.1.1.4'
H H 0.0000 0.0000 'International Tables Vol C Tables 4.2.6.8 and 6.1.1.4'
Sm Sm -0.1638 3.4418 'International Tables Vol C Tables 4.2.6.8 and 6.1.1.4'

loop_
_geom_angle_atom_site_label_1
_geom_angle_atom_site_label_2
_geom_angle_atom_site_label_3
_geom_angle
_geom_angle_site_symmetry_1
_geom_angle_site_symmetry_3
_geom_angle_publ_flag
C1A Sm1 C2A 28.61(15) . . ?
C1A Sm1 C2A 28.61(15) . 8_575 ?
C1A Sm1 C3A 54.35(18) . 8_575 ?
C1A Sm1 C3A 54.35(18) . . ?
C1A Sm1 C4A 76.3(2) . . ?
C1A Sm1 C4A 76.3(2) . 8_575 ?
C1A Sm1 C5A 90.2(3) . . ?
C1A Sm1 C5A 90.2(3) . 8_575 ?
C1A Sm1 C2B 85.7(3) . 8_575 ?
C1A Sm1 C3B 67.3(3) . 8_575 ?
C2A Sm1 C2A 55.0(3) 8_575 . ?
C2A Sm1 C3A 75.7(2) . 8_575 ?
C2A Sm1 C3A 27.68(16) . . ?
C2A Sm1 C3A 27.68(16) 8_575 8_575 ?
C2A Sm1 C3A 75.7(2) 8_575 . ?
C2A Sm1 C4A 53.98(18) 8_575 8_575 ?
C2A Sm1 C4A 88.8(2) . 8_575 ?
C2A Sm1 C4A 88.8(2) 8_575 . ?
C2A Sm1 C4A 53.98(18) . . ?
C3A Sm1 C3A 87.6(3) . 8_575 ?
C4A Sm1 C3A 27.90(16) . . ?
C4A Sm1 C3A 88.1(2) . 8_575 ?
C4A Sm1 C3A 27.90(16) 8_575 8_575 ?
C4A Sm1 C3A 88.1(2) 8_575 . ?
C4A Sm1 C4A 75.8(3) . 8_575 ?
C5A Sm1 C2A 76.4(2) . . ?
C5A Sm1 C2A 89.6(2) . 8_575 ?
C5A Sm1 C2A 76.4(2) 8_575 8_575 ?
C5A Sm1 C2A 89.6(2) 8_575 . ?
C5A Sm1 C3A 76.1(2) 8_575 . ?
C5A Sm1 C3A 76.1(2) . 8_575 ?
C5A Sm1 C3A 54.45(19) 8_575 8_575 ?
C5A Sm1 C3A 54.45(19) . . ?
C5A Sm1 C4A 28.33(17) 8_575 8_575 ?
C5A Sm1 C4A 54.8(2) 8_575 . ?
C5A Sm1 C4A 28.33(17) . . ?
C5A Sm1 C4A 54.8(2) . 8_575 ?
C5A Sm1 C5A 28.6(2) 8_575 . ?
C5A Sm1 C2B 13.7(2) 8_575 8_575 ?
C5A Sm1 C2B 41.8(3) . 8_575 ?
C1B Sm1 C2B 28.2(2) . . ?
C1B Sm1 C3B 54.5(3) . . ?
C2B Sm1 C2B 54.5(4) 8_575 . ?
C3B Sm1 C2B 28.2(2) . . ?
C3B Sm1 C2B 76.0(3) 8_575 . ?
C4B Sm1 C1B 76.3(4) 8_575 . ?
C4B Sm1 C1B 76.3(4) . . ?
C4B Sm1 C2B 89.1(4) 8_575 . ?
C4B Sm1 C2B 54.4(3) . . ?
C4B Sm1 C3B 89.0(4) 8_575 . ?
C4B Sm1 C3B 28.0(2) . . ?
C5B Sm1 C1B 89.2(5) 8_575 . ?
C5B Sm1 C1B 89.2(5) . . ?
C5B Sm1 C2B 76.1(3) . . ?
C5B Sm1 C2B 89.0(4) 8_575 . ?
C5B Sm1 C3B 54.4(3) . . ?
C5B Sm1 C3B 76.0(3) 8_575 . ?
C5B Sm1 C4B 54.7(3) 8_575 . ?
C5B Sm1 C4B 28.4(2) . . ?
C5B Sm1 C5B 28.2(3) 8_575 . ?
C6A Sm1 C7A 31.0(2) . . ?
C6A Sm1 C7A 60.5(3) 8_575 . ?
C6A Sm1 C8A 81.5(2) 8_575 . ?
C6A Sm1 C8A 59.1(2) . . ?
C7A Sm1 C8A 30.6(2) . . ?
C7A Sm1 C8A 89.0(2) 8_575 . ?
C8A Sm1 C8A 81.1(3) 8_575 . ?
C9A Sm1 C6A 89.8(2) 8_575 . ?
C9A Sm1 C6A 80.9(2) . . ?
C9A Sm1 C7A 80.8(2) 8_575 . ?
C9A Sm1 C7A 58.9(2) . . ?
C9A Sm1 C8A 60.1(3) 8_575 . ?
C9A Sm1 C8A 31.0(2) . . ?
C9A Sm1 C9A 31.9(3) 8_575 . ?
C9A Sm1 C9B 17.0(2) 8_575 8_575 ?
C9A Sm1 C9B 47.4(3) . 8_575 ?
C6B Sm1 C7B 31.9(3) . . ?
C6B Sm1 C9B 80.5(3) . 8_575 ?
C6B Sm1 C9B 80.5(3) . . ?
C8B Sm1 C6B 59.5(3) 8_575 . ?
C8B Sm1 C6B 59.5(3) . . ?
C8B Sm1 C7B 80.8(3) 8_575 . ?
C8B Sm1 C7B 30.3(3) . . ?
C8B Sm1 C8B 88.5(4) 8_575 . ?
C8B Sm1 C9B 81.0(3) 8_575 . ?
C8B Sm1 C9B 30.1(3) 8_575 8_575 ?
C8B Sm1 C9B 81.0(3) . 8_575 ?
C8B Sm1 C9B 30.1(3) . . ?
C9B Sm1 C7B 57.9(3) . . ?
C9B Sm1 C7B 88.9(3) 8_575 . ?
C9B Sm1 C9B 61.0(5) . 8_575 ?
C10B Sm1 C6B 90.5(4) . . ?
C10B Sm1 C7B 81.2(3) . . ?
C10B Sm1 C8B 59.9(3) . . ?
C10B Sm1 C9B 32.4(3) . . ?
C10B Sm1 C9B 32.4(3) . 8_575 ?
C2A C1A Sm1 77.6(5) . . ?
C2A C1A Sm1 77.6(5) 8_575 . ?
C2A C1A C2A 140.6(10) 8_575 . ?
C1A C2A Sm1 73.8(5) . . ?
C3A C2A Sm1 76.9(4) . . ?
C3A C2A C1A 139.0(8) . . ?
C2A C3A Sm1 75.4(4) . . ?
C2A C3A C4A 140.8(7) . . ?
C4A C3A Sm1 75.5(4) . . ?
C3A C4A Sm1 76.6(4) . . ?
C3A C4A C5A 139.8(7) . . ?
C5A C4A Sm1 74.0(4) . . ?
C4A C5A Sm1 77.7(4) . . ?
C4A C5A C5A 139.9(4) . 8_575 ?
C5A C5A Sm1 75.70(12) 8_575 . ?
C2B C1B Sm1 76.5(8) . . ?
C2B C1B Sm1 76.5(8) 8_575 . ?
C2B C1B C2B 140.2(19) 8_575 . ?
C1B C2B Sm1 75.3(8) . . ?
C3B C2B Sm1 75.7(7) . . ?
C3B C2B C1B 139.5(14) . . ?
C2B C3B Sm1 76.1(7) . . ?
C4B C3B Sm1 75.5(7) . . ?
C4B C3B C2B 140.5(13) . . ?
C3B C4B Sm1 76.5(7) . . ?
C3B C4B C5B 139.6(12) . . ?
C5B C4B Sm1 75.6(7) . . ?
C4B C5B Sm1 76.1(7) . . ?
C5B C5B Sm1 75.92(15) 8_575 . ?
C5B C5B C4B 140.3(7) 8_575 . ?
C6A C6A Sm1 73.70(19) 8_575 . ?
C7A C6A Sm1 74.6(4) . . ?
C6A C7A Sm1 74.3(4) . . ?
C8A C7A Sm1 74.8(4) . . ?
C8A C7A C6A 136.5(7) . . ?
C7A C8A Sm1 74.6(4) . . ?
C7A C8A C9A 135.1(8) . . ?
C9A C8A Sm1 74.1(4) . . ?
C8A C9A Sm1 74.9(4) . . ?
C9A C9A Sm1 74.03(17) 8_575 . ?
C7B C6B Sm1 74.4(6) . . ?
C7B C6B Sm1 74.4(6) 8_575 . ?
C7B C6B C7B 133.3(13) 8_575 . ?
C6B C7B Sm1 73.7(6) . . ?
C8B C7B Sm1 74.3(5) . . ?
C8B C7B C6B 134.7(10) . . ?
C7B C8B Sm1 75.4(5) . . ?
C9B C8B Sm1 75.1(6) . . ?
C9B C8B C7B 137.1(10) . . ?
C8B C9B Sm1 74.8(5) . . ?
C8B C9B C10B 135.5(10) . . ?
C10B C9B Sm1 73.1(6) . . ?
C9B C10B Sm1 74.5(6) . . ?
C9B C10B Sm1 74.5(6) 8_575 . ?
C9B C10B C9B 131.7(13) . 8_575 ?

loop_
_geom_bond_atom_site_label_1
_geom_bond_atom_site_label_2
_geom_bond_distance
_geom_bond_site_symmetry_2
_geom_bond_publ_flag
Sm1 C1A 2.824(9) . ?
Sm1 C2A 2.873(6) 8_575 ?
Sm1 C2A 2.873(6) . ?
Sm1 C3A 2.892(7) 8_575 ?
Sm1 C3A 2.892(7) . ?
Sm1 C4A 2.878(7) 8_575 ?
Sm1 C4A 2.878(7) . ?
Sm1 C5A 2.831(6) . ?
Sm1 C5A 2.831(6) 8_575 ?
Sm1 C1B 2.818(16) . ?
Sm1 C2B 2.832(11) 8_575 ?
Sm1 C2B 2.832(11) . ?
Sm1 C3B 2.827(12) . ?
Sm1 C3B 2.827(12) 8_575 ?
Sm1 C4B 2.814(11) . ?
Sm1 C4B 2.814(11) 8_575 ?
Sm1 C5B 2.808(11) 8_575 ?
Sm1 C5B 2.808(11) . ?
Sm1 C6A 2.624(6) 8_575 ?
Sm1 C6A 2.624(6) . ?
Sm1 C7A 2.627(7) 8_575 ?
Sm1 C7A 2.627(7) . ?
Sm1 C8A 2.629(7) . ?
Sm1 C8A 2.629(7) 8_575 ?
Sm1 C9A 2.618(6) 8_575 ?
Sm1 C9A 2.618(6) . ?
Sm1 C6B 2.622(11) . ?
Sm1 C7B 2.632(9) . ?
Sm1 C7B 2.632(9) 8_575 ?
Sm1 C8B 2.619(9) . ?
Sm1 C8B 2.619(9) 8_575 ?
Sm1 C9B 2.622(9) . ?
Sm1 C9B 2.622(9) 8_575 ?
Sm1 C10B 2.603(13) . ?
C1A C2A 1.409(8) . ?
C1A C2A 1.409(8) 8_575 ?
C2A C3A 1.379(8) . ?
C3A C4A 1.391(8) . ?
C4A C5A 1.398(9) . ?
C5A C5A 1.398(11) 8_575 ?
C1B C2B 1.378(10) . ?
C1B C2B 1.378(10) 8_575 ?
C2B C3B 1.376(11) . ?
C3B C4B 1.365(11) . ?
C4B C5B 1.378(11) . ?
C5B C5B 1.366(14) 8_575 ?
C6A C6A 1.473(17) 8_575 ?
C6A C7A 1.404(10) . ?
C7A C8A 1.386(10) . ?
C8A C9A 1.404(9) . ?
C9A C9A 1.440(16) 8_575 ?
C6B C7B 1.445(13) 8_575 ?
C6B C7B 1.445(13) . ?
C7B C8B 1.373(13) . ?
C8B C9B 1.360(14) . ?
C9B C10B 1.457(13) . ?

loop_
_geom_torsion_atom_site_label_1
_geom_torsion_atom_site_label_2
_geom_torsion_atom_site_label_3
_geom_torsion_atom_site_label_4
_geom_torsion
_geom_torsion_site_symmetry_1
_geom_torsion_site_symmetry_2
_geom_torsion_site_symmetry_3
_geom_torsion_site_symmetry_4
_geom_torsion_publ_flag
Sm1 C1A C2A C3A 46.0(9) . . . . ?
Sm1 C2A C3A C4A 43.1(9) . . . . ?
Sm1 C3A C4A C5A 44.0(9) . . . . ?
Sm1 C4A C5A C5A 49.4(5) . . . 8_575 ?
Sm1 C1B C2B C3B -45.5(17) . . . . ?
Sm1 C2B C3B C4B -45.2(15) . . . . ?
Sm1 C3B C4B C5B -47.4(15) . . . . ?
Sm1 C4B C5B C5B -46.3(8) . . . 8_575 ?
Sm1 C6A C7A C8A -46.2(7) . . . . ?
Sm1 C7A C8A C9A -47.2(7) . . . . ?
Sm1 C8A C9A C9A -48.0(4) . . . 8_575 ?
Sm1 C6B C7B C8B -46.6(10) . . . . ?
Sm1 C7B C8B C9B -47.8(10) . . . . ?
Sm1 C8B C9B C10B -45.1(11) . . . . ?
Sm1 C9B C10B C9B -51.8(12) . . . 8_575 ?
C1A C2A C3A Sm1 -45.2(9) . . . . ?
C1A C2A C3A C4A -2.1(16) . . . . ?
C2A C1A C2A Sm1 -52.3(12) 8_575 . . . ?
C2A C1A C2A C3A -6(2) 8_575 . . . ?
C2A C3A C4A Sm1 -43.1(9) . . . . ?
C2A C3A C4A C5A 0.9(16) . . . . ?
C3A C4A C5A Sm1 -44.6(9) . . . . ?
C3A C4A C5A C5A 4.8(14) . . . 8_575 ?
C1B C2B C3B Sm1 45.4(17) . . . . ?
C1B C2B C3B C4B 0(3) . . . . ?
C2B C1B C2B Sm1 48(2) 8_575 . . . ?
C2B C1B C2B C3B 3(4) 8_575 . . . ?
C2B C3B C4B Sm1 45.4(15) . . . . ?
C2B C3B C4B C5B -2(3) . . . . ?
C3B C4B C5B Sm1 47.6(15) . . . . ?
C3B C4B C5B C5B 1(2) . . . 8_575 ?
C6A C6A C7A Sm1 48.4(3) 8_575 . . . ?
C6A C6A C7A C8A 2.2(10) 8_575 . . . ?
C6A C7A C8A Sm1 46.1(7) . . . . ?
C6A C7A C8A C9A -1.2(13) . . . . ?
C7A C8A C9A Sm1 47.4(7) . . . . ?
C7A C8A C9A C9A -0.6(10) . . . 8_575 ?
C6B C7B C8B Sm1 46.4(10) . . . . ?
C6B C7B C8B C9B -1.3(18) . . . . ?
C7B C6B C7B Sm1 49.7(12) 8_575 . . . ?
C7B C6B C7B C8B 3(2) 8_575 . . . ?
C7B C8B C9B Sm1 47.8(10) . . . . ?
C7B C8B C9B C10B 2.7(18) . . . . ?
C8B C9B C10B Sm1 45.6(11) . . . . ?
C8B C9B C10B C9B -6(2) . . . 8_575 ?
